data_7013246
loop_
_publ_author_name
'Vojt\<ech Kub\'i\<cek'
'Pavel Vojt\'i\<sek'
'Jakub Rudovsk\'y'
'Petr Hermann'
'Ivan Luke\<s'

_publ_section_title
;
 Complexes of divalent transition metal ions with
 bis(aminomethyl)phosphinic acid in aqueous solution and in the solid
 state
;
_journal_issue 20
_journal_name_full 'Dalton Trans.'
_journal_page_first 3927
_journal_page_last 3938
_journal_paper_doi 10.1039/b305844a
_journal_year 2003
_chemical_formula_sum 'C2 H10 Cl N2 O2 P'
_chemical_formula_weight 160.54
_chemical_name_common 'HL*HCl (L = (H2NCH2)2P(O)OH )'
_chemical_name_systematic
;
HL*HCl (L = (H2NCH2)2P(O)OH )
;
_space_group_IT_number 4
_symmetry_cell_setting monoclinic
_symmetry_space_group_name_Hall 'P 2yb'
_symmetry_space_group_name_H-M 'P 1 21 1'
_atom_sites_solution_hydrogens geom
_atom_sites_solution_primary direct
_atom_sites_solution_secondary difmap
_audit_creation_method SHELXL-97
_cell_angle_alpha 90.00
_cell_angle_beta 94.750(3)
_cell_angle_gamma 90.00
_cell_formula_units_Z 2
_cell_length_a 4.9780(2)
_cell_length_b 7.6100(3)
_cell_length_c 8.3910(3)
_cell_measurement_reflns_used 'all data'
_cell_measurement_temperature 150(1)
_cell_measurement_theta_max 27.47
_cell_measurement_theta_min 3.62
_cell_volume 316.78(2)
_computing_cell_refinement 'COLLECT and DENZO'
_computing_data_collection 'COLLECT (Hooft, 1998) and DENZO (Otwinowski & Minor, 1997)'
_computing_data_reduction 'COLLECT and DENZO'
_computing_structure_refinement 'SHELXL-97 (Sheldrick, 1997)'
_computing_structure_solution 'SIR92 (Altomare et al., 1994)'
_diffrn_ambient_temperature 150(1)
_diffrn_detector_area_resol_mean 9.091
_diffrn_measured_fraction_theta_full 0.999
_diffrn_measured_fraction_theta_max 0.999
_diffrn_measurement_device_type 'Nonius KappaCCD area detector'
_diffrn_measurement_method '\f and \w scans to fill the Ewald sphere'
_diffrn_radiation_monochromator graphite
_diffrn_radiation_source 'fine-focus sealed tube'
_diffrn_radiation_type MoK\a
_diffrn_radiation_wavelength 0.71070
_diffrn_reflns_av_R_equivalents 0.0000
_diffrn_reflns_av_sigmaI/netI 0.0356
_diffrn_reflns_limit_h_max 6
_diffrn_reflns_limit_h_min 0
_diffrn_reflns_limit_k_max 9
_diffrn_reflns_limit_k_min -9
_diffrn_reflns_limit_l_max 10
_diffrn_reflns_limit_l_min -10
_diffrn_reflns_number 1442
_diffrn_reflns_theta_full 27.47
_diffrn_reflns_theta_max 27.47
_diffrn_reflns_theta_min 3.62
_exptl_absorpt_coefficient_mu 0.771
_exptl_crystal_colour colorless
_exptl_crystal_density_diffrn 1.683
_exptl_crystal_density_meas ?
_exptl_crystal_density_method 'not measured'
_exptl_crystal_description prism
_exptl_crystal_F_000 168
_exptl_crystal_size_max 0.3mm
_exptl_crystal_size_mid 0.2mm
_exptl_crystal_size_min 0.2mm
_refine_diff_density_max 0.286
_refine_diff_density_min -0.349
_refine_diff_density_rms 0.056
_refine_ls_abs_structure_details 'Flack H D (1983), Acta Cryst. A39, 876-881'
_refine_ls_abs_structure_Flack -0.08(8)
_refine_ls_extinction_coef 0.033(5)
_refine_ls_extinction_expression Fc^*^=kFc[1+0.001xFc^2^\l^3^/sin(2\q)]^-1/4^
_refine_ls_extinction_method SHELXL
_refine_ls_goodness_of_fit_ref 1.055
_refine_ls_hydrogen_treatment mixed
_refine_ls_matrix_type full
_refine_ls_number_parameters 113
_refine_ls_number_reflns 1442
_refine_ls_number_restraints 0
_refine_ls_restrained_S_all 1.055
_refine_ls_R_factor_all 0.0272
_refine_ls_R_factor_gt 0.0242
_refine_ls_shift/su_max 0.001
_refine_ls_shift/su_mean 0.000
_refine_ls_structure_factor_coef Fsqd
_refine_ls_weighting_details 'calc w=1/[\s^2^(Fo^2^)+(0.0211P)^2^+0.1474P] where P=(Fo^2^+2Fc^2^)/3'
_refine_ls_weighting_scheme calc
_refine_ls_wR_factor_gt 0.0586
_refine_ls_wR_factor_ref 0.0602
_reflns_number_gt 1354
_reflns_number_total 1442
_reflns_threshold_expression >2sigma(I)
_cod_data_source_file b305844a.txt
_cod_data_source_block pcl5end
_cod_depositor_comments
;
The following automatic conversions were performed:

'_exptl_crystal_density_meas' value '--' was changed to '?' - the
value is perceived as not measured.

Automatic conversion script
Id: cif_fix_values 3008 2015-01-20 13:52:24Z robertas 
;
_cod_original_sg_symbol_H-M P2(1)
_cod_database_code 7013246

loop_
_symmetry_equiv_pos_as_xyz
'x, y, z'
'-x, y+1/2, -z'

loop_
_atom_site_label
_atom_site_type_symbol
_atom_site_fract_x
_atom_site_fract_y
_atom_site_fract_z
_atom_site_U_iso_or_equiv
_atom_site_adp_type
_atom_site_occupancy
_atom_site_symmetry_multiplicity
_atom_site_calc_flag
_atom_site_refinement_flags
_atom_site_disorder_assembly
_atom_site_disorder_group
P P 0.44697(8) 0.79376(11) 0.09704(5) 0.00962(14) Uani 1 1 d . . .
O2 O 0.2803(2) 0.7768(2) -0.05926(14) 0.0128(3) Uani 1 1 d . . .
O1 O 0.7478(3) 0.8105(2) 0.09440(15) 0.0134(3) Uani 1 1 d . . .
N1 N 0.5437(4) 1.0741(3) 0.3035(2) 0.0130(4) Uani 1 1 d . . .
H11N H 0.468(6) 1.156(4) 0.373(3) 0.027(7) Uiso 1 1 d . . .
H12N H 0.669(6) 0.995(4) 0.368(3) 0.031(7) Uiso 1 1 d . . .
H13N H 0.631(5) 1.138(4) 0.241(3) 0.026(7) Uiso 1 1 d . . .
N2 N 0.1054(4) 0.5305(3) 0.1794(2) 0.0135(4) Uani 1 1 d . . .
H21N H 0.054(7) 0.466(5) 0.273(4) 0.050(9) Uiso 1 1 d . . .
H22N H 0.116(5) 0.466(4) 0.094(3) 0.021(7) Uiso 1 1 d . . .
H23N H -0.024(6) 0.619(4) 0.152(4) 0.037(8) Uiso 1 1 d . . .
C1 C 0.3225(4) 0.9816(3) 0.2060(3) 0.0121(5) Uani 1 1 d . . .
H11 H 0.192(4) 0.940(3) 0.277(3) 0.007(5) Uiso 1 1 d . . .
H12 H 0.236(4) 1.061(3) 0.137(3) 0.009(5) Uiso 1 1 d . . .
C2 C 0.3774(5) 0.6051(3) 0.2225(3) 0.0134(5) Uani 1 1 d . . .
H21 H 0.383(4) 0.643(3) 0.331(3) 0.009(6) Uiso 1 1 d . . .
H22 H 0.498(5) 0.517(4) 0.205(3) 0.026(7) Uiso 1 1 d . . .
Cl Cl 0.89206(8) 0.7849 0.51541(5) 0.01541(14) Uani 1 1 d . . .

loop_
_atom_site_aniso_label
_atom_site_aniso_U_11
_atom_site_aniso_U_22
_atom_site_aniso_U_33
_atom_site_aniso_U_23
_atom_site_aniso_U_13
_atom_site_aniso_U_12
P 0.0096(2) 0.0088(2) 0.0106(2) 0.0006(2) 0.00186(15) 0.0001(3)
O2 0.0130(6) 0.0142(8) 0.0109(6) -0.0012(7) -0.0001(5) 0.0013(8)
O1 0.0111(6) 0.0134(8) 0.0160(6) 0.0000(7) 0.0027(5) 0.0008(6)
N1 0.0148(9) 0.0110(9) 0.0130(9) -0.0019(7) 0.0009(7) 0.0004(7)
N2 0.0117(8) 0.0130(9) 0.0156(9) -0.0001(8) 0.0006(7) -0.0015(7)
C1 0.0123(12) 0.0113(12) 0.0127(11) -0.0003(9) 0.0018(9) -0.0006(8)
C2 0.0120(10) 0.0130(12) 0.0150(11) -0.0004(9) -0.0002(9) -0.0015(9)
Cl 0.0189(2) 0.0136(3) 0.0139(2) 0.0009(2) 0.00244(16) -0.0002(3)

loop_
_atom_type_symbol
_atom_type_description
_atom_type_scat_dispersion_real
_atom_type_scat_dispersion_imag
_atom_type_scat_source
C C 0.0033 0.0016 'International Tables Vol C Tables 4.2.6.8 and 6.1.1.4'
H H 0.0000 0.0000 'International Tables Vol C Tables 4.2.6.8 and 6.1.1.4'
N N 0.0061 0.0033 'International Tables Vol C Tables 4.2.6.8 and 6.1.1.4'
O O 0.0106 0.0060 'International Tables Vol C Tables 4.2.6.8 and 6.1.1.4'
P P 0.1023 0.0942 'International Tables Vol C Tables 4.2.6.8 and 6.1.1.4'
Cl Cl 0.1484 0.1585 'International Tables Vol C Tables 4.2.6.8 and 6.1.1.4'

loop_
_geom_angle_atom_site_label_1
_geom_angle_atom_site_label_2
_geom_angle_atom_site_label_3
_geom_angle
_geom_angle_site_symmetry_1
_geom_angle_site_symmetry_3
_geom_angle_publ_flag
O2 P O1 118.29(7) . . ?
O2 P C2 108.58(10) . . ?
O1 P C2 108.11(11) . . ?
O2 P C1 108.56(10) . . ?
O1 P C1 108.61(10) . . ?
C2 P C1 103.72(10) . . ?
C1 N1 H11N 109.3(16) . . ?
C1 N1 H12N 114.5(16) . . ?
H11N N1 H12N 109(2) . . ?
C1 N1 H13N 108.5(17) . . ?
H11N N1 H13N 105(3) . . ?
H12N N1 H13N 110(2) . . ?
C2 N2 H21N 107(2) . . ?
C2 N2 H22N 107.5(17) . . ?
H21N N2 H22N 115(3) . . ?
C2 N2 H23N 112.0(18) . . ?
H21N N2 H23N 109(3) . . ?
H22N N2 H23N 107(2) . . ?
N1 C1 P 112.15(15) . . ?
N1 C1 H11 108.4(13) . . ?
P C1 H11 109.1(14) . . ?
N1 C1 H12 108.5(15) . . ?
P C1 H12 111.3(15) . . ?
H11 C1 H12 107.2(19) . . ?
N2 C2 P 111.83(17) . . ?
N2 C2 H21 107.5(14) . . ?
P C2 H21 108.6(14) . . ?
N2 C2 H22 106.2(17) . . ?
P C2 H22 108.9(17) . . ?
H21 C2 H22 114(2) . . ?

loop_
_geom_bond_atom_site_label_1
_geom_bond_atom_site_label_2
_geom_bond_distance
_geom_bond_site_symmetry_2
_geom_bond_publ_flag
P O2 1.4983(12) . ?
P O1 1.5050(13) . ?
P C2 1.830(2) . ?
P C1 1.832(3) . ?
N1 C1 1.493(3) . ?
N1 H11N 0.95(3) . ?
N1 H12N 0.99(3) . ?
N1 H13N 0.86(3) . ?
N2 C2 1.485(3) . ?
N2 H21N 0.98(4) . ?
N2 H22N 0.88(3) . ?
N2 H23N 0.95(3) . ?
C1 H11 0.97(2) . ?
C1 H12 0.92(3) . ?
C2 H21 0.95(2) . ?
C2 H22 0.92(3) . ?

loop_
_cod_related_entry_id
_cod_related_entry_database
_cod_related_entry_code
1 ChemSpider 15695057
